data_2221524
loop_
_publ_author_name
'Zonouzi, Afsaneh'
'Biniaz, Mojtaba'
'Rahmani, Hossein'
'Ng, Seik Weng'

_publ_section_title
;
 (5<i>E</i>)-Dimethyl
 2-bromomethyl-5-cyclohexylimino-2-phenyl-2,5-dihydrofuran-3,4-dicarboxylate
;
_journal_coeditor_code TK2389
_journal_issue 4
_journal_name_full 'Acta Crystallographica Section E'
_journal_page_first o751
_journal_paper_doi 10.1107/S1600536809008496
_journal_volume 65
_journal_year 2009
_chemical_formula_iupac 'C21 H24 Br N O5'
_chemical_formula_moiety 'C21 H24 Br N O5'
_chemical_formula_sum 'C21 H24 Br N O5'
_chemical_formula_weight 450.32
_chemical_name_systematic
;
(5<i>E</i>)-Dimethyl
2-bromomethyl-5-cyclohexylimino-2-phenyl-2,5-dihydrofuran-3,4-dicarboxylate
;
_space_group_IT_number 14
_symmetry_cell_setting monoclinic
_symmetry_space_group_name_Hall '-P 2ybc'
_symmetry_space_group_name_H-M 'P 1 21/c 1'
_atom_sites_solution_hydrogens geom
_atom_sites_solution_primary direct
_atom_sites_solution_secondary difmap
_audit_creation_method SHELXL-97
_cell_angle_alpha 90
_cell_angle_beta 97.3300(10)
_cell_angle_gamma 90
_cell_formula_units_Z 4
_cell_length_a 16.8599(3)
_cell_length_b 7.28710(10)
_cell_length_c 17.4145(3)
_cell_measurement_reflns_used 3661
_cell_measurement_temperature 123(2)
_cell_measurement_theta_max 28.3
_cell_measurement_theta_min 2.7
_cell_volume 2122.06(6)
_computing_cell_refinement 'SAINT (Bruker, 2008)'
_computing_data_collection 'APEX2 (Bruker, 2008)'
_computing_data_reduction 'SAINT (Bruker, 2008)'
_computing_molecular_graphics 'X-SEED (Barbour, 2001)'
_computing_publication_material 'publCIF (Westrip, 2009)'
_computing_structure_refinement 'SHELXL97 (Sheldrick, 2008)'
_computing_structure_solution 'SHELXS97 (Sheldrick, 2008)'
_diffrn_ambient_temperature 123(2)
_diffrn_measured_fraction_theta_full 0.998
_diffrn_measured_fraction_theta_max 0.998
_diffrn_measurement_device_type 'Bruker SMART APEX'
_diffrn_measurement_method \w
_diffrn_radiation_monochromator graphite
_diffrn_radiation_source 'fine-focus sealed tube'
_diffrn_radiation_type MoK\a
_diffrn_radiation_wavelength 0.71073
_diffrn_reflns_av_R_equivalents 0.046
_diffrn_reflns_av_sigmaI/netI 0.039
_diffrn_reflns_limit_h_max 21
_diffrn_reflns_limit_h_min -21
_diffrn_reflns_limit_k_max 9
_diffrn_reflns_limit_k_min -9
_diffrn_reflns_limit_l_max 22
_diffrn_reflns_limit_l_min -22
_diffrn_reflns_number 19142
_diffrn_reflns_theta_full 27.5
_diffrn_reflns_theta_max 27.5
_diffrn_reflns_theta_min 1.2
_diffrn_standards_decay_% 0
_diffrn_standards_interval_count 0
_diffrn_standards_interval_time 0
_diffrn_standards_number 0
_exptl_absorpt_coefficient_mu 1.968
_exptl_absorpt_correction_T_max 0.828
_exptl_absorpt_correction_T_min 0.590
_exptl_absorpt_correction_type multi-scan
_exptl_absorpt_process_details '(SADABS; Sheldrick, 1996)'
_exptl_crystal_colour Colorless
_exptl_crystal_density_diffrn 1.410
_exptl_crystal_density_method 'not measured'
_exptl_crystal_description Prism
_exptl_crystal_F_000 928
_exptl_crystal_size_max 0.30
_exptl_crystal_size_mid 0.15
_exptl_crystal_size_min 0.10
_refine_diff_density_max 2.31
_refine_diff_density_min -0.67
_refine_ls_extinction_method none
_refine_ls_goodness_of_fit_ref 1.08
_refine_ls_hydrogen_treatment constr
_refine_ls_matrix_type full
_refine_ls_number_parameters 255
_refine_ls_number_reflns 4873
_refine_ls_number_restraints 0
_refine_ls_restrained_S_all 1.08
_refine_ls_R_factor_all 0.065
_refine_ls_R_factor_gt 0.053
_refine_ls_shift/su_max 0.001
_refine_ls_shift/su_mean 0.001
_refine_ls_structure_factor_coef Fsqd
_refine_ls_weighting_details 'calc w=1/[\s^2^(Fo^2^)+(0.0837P)^2^+3.6326P] where P=(Fo^2^+2Fc^2^)/3'
_refine_ls_weighting_scheme calc
_refine_ls_wR_factor_gt 0.148
_refine_ls_wR_factor_ref 0.156
_reflns_number_gt 4034
_reflns_number_total 4873
_reflns_threshold_expression I>2\s(I)
_cod_data_source_file tk2389.cif
_cod_data_source_block I
_cod_depositor_comments
;
The following automatic conversions were performed:
'_symmetry_cell_setting' value 'Monoclinic' changed to 'monoclinic'
according to '/home/saulius/struct/CIF-dictionaries/cif_core.dic'
dictionary named 'cif_core.dic' version 2.4.1 from
2010-06-29.

'_exptl_absorpt_correction_type' value 'Multi-scan' changed
to 'multi-scan' according to
'/home/saulius/struct/CIF-dictionaries/cif_core.dic' dictionary named
'cif_core.dic' version 2.4.1 from 2010-06-29.

Automatic conversion script
Id: cif_fix_enum 1527 2010-12-29 10:47:43Z saulius 

The following automatic conversions were performed:

'_symmetry_cell_setting' value 'Monoclinic' changed to 'monoclinic'
according to /home/saulius/struct/CIF-dictionaries/cif_core.dic
dictionary named 'cif_core.dic' version 2.4.1 from
2010-06-29.

'_exptl_absorpt_correction_type' value 'Multi-scan'
changed to 'multi-scan' according to
/home/saulius/struct/CIF-dictionaries/cif_core.dic dictionary named
'cif_core.dic' version 2.4.1 from 2010-06-29.

Automatic conversion script
Id: cif_fix_values 1715 2011-07-08 13:25:40Z adriana 
;
_cod_original_sg_symbol_H-M 'P 21/c'
_cod_database_code 2221524
_cod_database_fobs_code 2221524

loop_
_symmetry_equiv_pos_as_xyz
'x, y, z'
'-x, y+1/2, -z+1/2'
'-x, -y, -z'
'x, -y-1/2, z-1/2'

loop_
_atom_site_type_symbol
_atom_site_label
_atom_site_fract_x
_atom_site_fract_y
_atom_site_fract_z
_atom_site_U_iso_or_equiv
_atom_site_adp_type
_atom_site_calc_flag
_atom_site_refinement_flags
_atom_site_occupancy
_atom_site_disorder_assembly
_atom_site_disorder_group
Br Br1 0.25611(3) 1.02341(5) 0.45239(2) 0.03930(16) Uani d . 1 . .
O O1 0.29800(12) 0.6088(3) 0.49013(12) 0.0216(4) Uani d . 1 . .
O O2 0.09230(13) 0.3244(3) 0.36320(12) 0.0240(5) Uani d . 1 . .
O O3 0.11434(15) 0.5554(4) 0.28251(13) 0.0297(5) Uani d . 1 . .
O O4 0.06942(14) 0.8094(3) 0.54175(13) 0.0289(5) Uani d . 1 . .
O O5 0.02390(13) 0.6629(3) 0.43103(13) 0.0259(5) Uani d . 1 . .
N N1 0.30562(15) 0.4537(4) 0.37308(15) 0.0207(5) Uani d . 1 . .
C C1 0.23476(17) 0.6816(4) 0.53027(16) 0.0186(6) Uani d . 1 . .
C C2 0.16009(17) 0.6470(4) 0.47364(16) 0.0185(6) Uani d . 1 . .
C C3 0.17954(17) 0.5531(4) 0.41267(16) 0.0183(6) Uani d . 1 . .
C C4 0.26637(18) 0.5307(4) 0.42102(16) 0.0185(6) Uani d . 1 . .
C C5 0.25368(19) 0.8840(4) 0.54633(17) 0.0240(6) Uani d . 1 . .
H H5A 0.3062 0.8943 0.5787 0.029 Uiso calc R 1 . .
H H5B 0.2128 0.9369 0.5759 0.029 Uiso calc R 1 . .
C C6 0.23270(17) 0.5743(4) 0.60559(16) 0.0190(6) Uani d . 1 . .
C C7 0.25969(18) 0.3940(4) 0.61047(17) 0.0219(6) Uani d . 1 . .
H H7 0.2790 0.3382 0.5672 0.026 Uiso calc R 1 . .
C C8 0.25852(19) 0.2952(4) 0.67858(19) 0.0251(6) Uani d . 1 . .
H H8 0.2771 0.1720 0.6815 0.030 Uiso calc R 1 . .
C C9 0.2307(2) 0.3741(5) 0.74210(19) 0.0281(7) Uani d . 1 . .
H H9 0.2305 0.3060 0.7886 0.034 Uiso calc R 1 . .
C C10 0.2030(2) 0.5530(5) 0.73749(19) 0.0308(7) Uani d . 1 . .
H H10 0.1836 0.6080 0.7809 0.037 Uiso calc R 1 . .
C C11 0.20363(19) 0.6531(5) 0.66923(18) 0.0252(6) Uani d . 1 . .
H H11 0.1841 0.7755 0.6662 0.030 Uiso calc R 1 . .
C C12 0.08049(18) 0.7155(4) 0.48724(17) 0.0212(6) Uani d . 1 . .
C C13 -0.05632(18) 0.7330(5) 0.4356(2) 0.0291(7) Uani d . 1 . .
H H13A -0.0942 0.6741 0.3957 0.044 Uiso calc R 1 . .
H H13B -0.0571 0.8660 0.4273 0.044 Uiso calc R 1 . .
H H13C -0.0717 0.7059 0.4868 0.044 Uiso calc R 1 . .
C C14 0.12496(18) 0.4812(4) 0.34460(17) 0.0194(6) Uani d . 1 . .
C C15 0.0330(2) 0.2459(5) 0.3044(2) 0.0329(8) Uani d . 1 . .
H H15A 0.0136 0.1294 0.3232 0.049 Uiso calc R 1 . .
H H15B 0.0572 0.2240 0.2570 0.049 Uiso calc R 1 . .
H H15C -0.0120 0.3312 0.2934 0.049 Uiso calc R 1 . .
C C16 0.39323(18) 0.4490(5) 0.38899(18) 0.0236(6) Uani d . 1 . .
H H16 0.4097 0.4544 0.4462 0.028 Uiso calc R 1 . .
C C17 0.4273(2) 0.6150(5) 0.3507(2) 0.0330(8) Uani d . 1 . .
H H17A 0.4051 0.6189 0.2953 0.040 Uiso calc R 1 . .
H H17B 0.4109 0.7288 0.3755 0.040 Uiso calc R 1 . .
C C18 0.5186(2) 0.6070(6) 0.3579(2) 0.0382(9) Uani d . 1 . .
H H18A 0.5385 0.7119 0.3297 0.046 Uiso calc R 1 . .
H H18B 0.5410 0.6176 0.4130 0.046 Uiso calc R 1 . .
C C19 0.5467(2) 0.4285(7) 0.3250(2) 0.0402(9) Uani d . 1 . .
H H19A 0.5280 0.4226 0.2688 0.048 Uiso calc R 1 . .
H H19B 0.6059 0.4249 0.3321 0.048 Uiso calc R 1 . .
C C20 0.5149(2) 0.2658(6) 0.3648(2) 0.0405(9) Uani d . 1 . .
H H20A 0.5370 0.2663 0.4202 0.049 Uiso calc R 1 . .
H H20B 0.5323 0.1512 0.3414 0.049 Uiso calc R 1 . .
C C21 0.4232(2) 0.2705(5) 0.3573(2) 0.0338(8) Uani d . 1 . .
H H21A 0.4010 0.2575 0.3022 0.041 Uiso calc R 1 . .
H H21B 0.4040 0.1656 0.3860 0.041 Uiso calc R 1 . .

loop_
_atom_site_aniso_label
_atom_site_aniso_U_11
_atom_site_aniso_U_22
_atom_site_aniso_U_33
_atom_site_aniso_U_12
_atom_site_aniso_U_13
_atom_site_aniso_U_23
Br1 0.0740(3) 0.0243(2) 0.0196(2) -0.01265(16) 0.00615(16) 0.00297(13)
O1 0.0240(10) 0.0273(12) 0.0134(10) -0.0023(8) 0.0023(8) -0.0049(8)
O2 0.0316(11) 0.0228(11) 0.0167(10) -0.0060(9) -0.0010(8) -0.0029(8)
O3 0.0384(13) 0.0344(13) 0.0146(11) -0.0051(10) -0.0029(9) 0.0058(9)
O4 0.0321(12) 0.0330(13) 0.0214(11) 0.0071(10) 0.0022(9) -0.0057(10)
O5 0.0228(10) 0.0296(12) 0.0245(11) 0.0021(9) 0.0007(8) -0.0072(9)
N1 0.0246(13) 0.0224(13) 0.0157(12) -0.0007(10) 0.0047(9) -0.0015(10)
C1 0.0241(14) 0.0189(14) 0.0129(13) -0.0010(10) 0.0033(10) -0.0019(10)
C2 0.0261(14) 0.0156(13) 0.0132(12) -0.0013(11) 0.0006(10) 0.0021(10)
C3 0.0244(14) 0.0189(14) 0.0115(13) -0.0008(11) 0.0015(10) 0.0005(10)
C4 0.0260(14) 0.0190(14) 0.0100(13) -0.0037(11) 0.0007(10) -0.0002(10)
C5 0.0340(16) 0.0218(15) 0.0161(14) -0.0043(12) 0.0027(12) -0.0008(11)
C6 0.0209(13) 0.0217(14) 0.0139(13) -0.0006(11) 0.0004(10) -0.0009(11)
C7 0.0258(14) 0.0210(15) 0.0184(14) -0.0001(11) 0.0007(11) -0.0031(11)
C8 0.0304(16) 0.0195(14) 0.0241(15) 0.0003(12) -0.0013(12) 0.0023(12)
C9 0.0359(17) 0.0299(17) 0.0178(14) -0.0010(13) 0.0009(12) 0.0061(13)
C10 0.045(2) 0.0323(18) 0.0158(15) 0.0074(15) 0.0073(13) 0.0037(13)
C11 0.0366(17) 0.0228(15) 0.0167(14) 0.0068(13) 0.0046(12) 0.0001(12)
C12 0.0279(15) 0.0191(14) 0.0164(13) 0.0015(11) 0.0025(11) 0.0027(11)
C13 0.0236(15) 0.0311(17) 0.0322(17) 0.0024(13) 0.0016(12) 0.0002(14)
C14 0.0225(14) 0.0216(14) 0.0141(13) 0.0012(11) 0.0026(10) -0.0018(11)
C15 0.0348(18) 0.0362(19) 0.0265(17) -0.0122(15) -0.0015(13) -0.0112(14)
C16 0.0241(15) 0.0324(17) 0.0141(14) -0.0019(12) 0.0021(11) -0.0023(12)
C17 0.0313(17) 0.036(2) 0.0314(18) -0.0065(14) 0.0037(13) 0.0027(15)
C18 0.0310(18) 0.048(2) 0.036(2) -0.0099(16) 0.0038(14) 0.0017(17)
C19 0.0253(16) 0.063(3) 0.0332(19) -0.0053(17) 0.0070(14) -0.0088(19)
C20 0.0305(18) 0.046(2) 0.044(2) 0.0075(16) 0.0026(15) -0.0067(18)
C21 0.0279(17) 0.0329(19) 0.041(2) 0.0002(14) 0.0073(14) -0.0066(16)

loop_
_atom_type_symbol
_atom_type_description
_atom_type_scat_dispersion_real
_atom_type_scat_dispersion_imag
_atom_type_scat_source
C C 0.0033 0.0016 'International Tables Vol C Tables 4.2.6.8 and 6.1.1.4'
H H 0.0000 0.0000 'International Tables Vol C Tables 4.2.6.8 and 6.1.1.4'
N N 0.0061 0.0033 'International Tables Vol C Tables 4.2.6.8 and 6.1.1.4'
O O 0.0106 0.0060 'International Tables Vol C Tables 4.2.6.8 and 6.1.1.4'
Br Br -0.2901 2.4595 'International Tables Vol C Tables 4.2.6.8 and 6.1.1.4'

loop_
_geom_angle_atom_site_label_1
_geom_angle_atom_site_label_2
_geom_angle_atom_site_label_3
_geom_angle_site_symmetry_1
_geom_angle_site_symmetry_3
_geom_angle
_geom_angle_publ_flag
C4 O1 C1 . . 110.3(2) ?
C14 O2 C15 . . 115.9(3) ?
C12 O5 C13 . . 116.2(2) ?
C4 N1 C16 . . 119.1(3) ?
O1 C1 C2 . . 103.1(2) ?
O1 C1 C5 . . 107.0(2) ?
C2 C1 C5 . . 114.6(2) ?
O1 C1 C6 . . 109.0(2) ?
C2 C1 C6 . . 111.4(2) ?
C5 C1 C6 . . 111.3(2) ?
C3 C2 C12 . . 128.2(3) ?
C3 C2 C1 . . 109.5(3) ?
C12 C2 C1 . . 122.3(3) ?
C2 C3 C4 . . 108.8(2) ?
C2 C3 C14 . . 128.2(3) ?
C4 C3 C14 . . 123.1(3) ?
N1 C4 O1 . . 125.8(3) ?
N1 C4 C3 . . 126.0(3) ?
O1 C4 C3 . . 108.2(2) ?
C1 C5 Br1 . . 112.3(2) ?
C1 C5 H5A . . 109.1 ?
Br1 C5 H5A . . 109.1 ?
C1 C5 H5B . . 109.1 ?
Br1 C5 H5B . . 109.1 ?
H5A C5 H5B . . 107.9 ?
C11 C6 C7 . . 119.2(3) ?
C11 C6 C1 . . 121.3(3) ?
C7 C6 C1 . . 119.5(3) ?
C6 C7 C8 . . 120.1(3) ?
C6 C7 H7 . . 119.9 ?
C8 C7 H7 . . 119.9 ?
C9 C8 C7 . . 120.7(3) ?
C9 C8 H8 . . 119.6 ?
C7 C8 H8 . . 119.6 ?
C8 C9 C10 . . 119.5(3) ?
C8 C9 H9 . . 120.3 ?
C10 C9 H9 . . 120.3 ?
C9 C10 C11 . . 120.2(3) ?
C9 C10 H10 . . 119.9 ?
C11 C10 H10 . . 119.9 ?
C6 C11 C10 . . 120.3(3) ?
C6 C11 H11 . . 119.9 ?
C10 C11 H11 . . 119.9 ?
O4 C12 O5 . . 125.0(3) ?
O4 C12 C2 . . 123.6(3) ?
O5 C12 C2 . . 111.4(3) ?
O5 C13 H13A . . 109.5 ?
O5 C13 H13B . . 109.5 ?
H13A C13 H13B . . 109.5 ?
O5 C13 H13C . . 109.5 ?
H13A C13 H13C . . 109.5 ?
H13B C13 H13C . . 109.5 ?
O3 C14 O2 . . 126.0(3) ?
O3 C14 C3 . . 124.1(3) ?
O2 C14 C3 . . 109.9(2) ?
O2 C15 H15A . . 109.5 ?
O2 C15 H15B . . 109.5 ?
H15A C15 H15B . . 109.5 ?
O2 C15 H15C . . 109.5 ?
H15A C15 H15C . . 109.5 ?
H15B C15 H15C . . 109.5 ?
N1 C16 C21 . . 108.9(3) ?
N1 C16 C17 . . 108.9(3) ?
C21 C16 C17 . . 111.0(3) ?
N1 C16 H16 . . 109.3 ?
C21 C16 H16 . . 109.3 ?
C17 C16 H16 . . 109.3 ?
C18 C17 C16 . . 111.4(3) ?
C18 C17 H17A . . 109.3 ?
C16 C17 H17A . . 109.3 ?
C18 C17 H17B . . 109.3 ?
C16 C17 H17B . . 109.3 ?
H17A C17 H17B . . 108.0 ?
C19 C18 C17 . . 111.2(3) ?
C19 C18 H18A . . 109.4 ?
C17 C18 H18A . . 109.4 ?
C19 C18 H18B . . 109.4 ?
C17 C18 H18B . . 109.4 ?
H18A C18 H18B . . 108.0 ?
C20 C19 C18 . . 110.8(3) ?
C20 C19 H19A . . 109.5 ?
C18 C19 H19A . . 109.5 ?
C20 C19 H19B . . 109.5 ?
C18 C19 H19B . . 109.5 ?
H19A C19 H19B . . 108.1 ?
C19 C20 C21 . . 110.9(3) ?
C19 C20 H20A . . 109.5 ?
C21 C20 H20A . . 109.5 ?
C19 C20 H20B . . 109.5 ?
C21 C20 H20B . . 109.5 ?
H20A C20 H20B . . 108.0 ?
C16 C21 C20 . . 111.4(3) ?
C16 C21 H21A . . 109.3 ?
C20 C21 H21A . . 109.3 ?
C16 C21 H21B . . 109.3 ?
C20 C21 H21B . . 109.3 ?
H21A C21 H21B . . 108.0 ?

loop_
_geom_bond_atom_site_label_1
_geom_bond_atom_site_label_2
_geom_bond_site_symmetry_2
_geom_bond_distance
_geom_bond_publ_flag
Br1 C5 . 1.930(3) ?
O1 C4 . 1.376(3) ?
O1 C1 . 1.448(3) ?
O2 C14 . 1.326(4) ?
O2 C15 . 1.454(4) ?
O3 C14 . 1.202(4) ?
O4 C12 . 1.204(4) ?
O5 C12 . 1.333(4) ?
O5 C13 . 1.457(4) ?
N1 C4 . 1.261(4) ?
N1 C16 . 1.468(4) ?
C1 C2 . 1.518(4) ?
C1 C5 . 1.528(4) ?
C1 C6 . 1.531(4) ?
C2 C3 . 1.339(4) ?
C2 C12 . 1.479(4) ?
C3 C4 . 1.462(4) ?
C3 C14 . 1.499(4) ?
C5 H5A . 0.9900 ?
C5 H5B . 0.9900 ?
C6 C11 . 1.392(4) ?
C6 C7 . 1.389(4) ?
C7 C8 . 1.390(4) ?
C7 H7 . 0.9500 ?
C8 C9 . 1.381(5) ?
C8 H8 . 0.9500 ?
C9 C10 . 1.384(5) ?
C9 H9 . 0.9500 ?
C10 C11 . 1.396(4) ?
C10 H10 . 0.9500 ?
C11 H11 . 0.9500 ?
C13 H13A . 0.9800 ?
C13 H13B . 0.9800 ?
C13 H13C . 0.9800 ?
C15 H15A . 0.9800 ?
C15 H15B . 0.9800 ?
C15 H15C . 0.9800 ?
C16 C21 . 1.524(5) ?
C16 C17 . 1.528(5) ?
C16 H16 . 1.0000 ?
C17 C18 . 1.529(5) ?
C17 H17A . 0.9900 ?
C17 H17B . 0.9900 ?
C18 C19 . 1.521(6) ?
C18 H18A . 0.9900 ?
C18 H18B . 0.9900 ?
C19 C20 . 1.506(6) ?
C19 H19A . 0.9900 ?
C19 H19B . 0.9900 ?
C20 C21 . 1.535(5) ?
C20 H20A . 0.9900 ?
C20 H20B . 0.9900 ?
C21 H21A . 0.9900 ?
C21 H21B . 0.9900 ?

loop_
_geom_torsion_atom_site_label_1
_geom_torsion_atom_site_label_2
_geom_torsion_atom_site_label_3
_geom_torsion_atom_site_label_4
_geom_torsion_site_symmetry_1
_geom_torsion_site_symmetry_2
_geom_torsion_site_symmetry_3
_geom_torsion_site_symmetry_4
_geom_torsion
_geom_torsion_publ_flag
C4 O1 C1 C2 . . . . -3.2(3) ?
C4 O1 C1 C5 . . . . -124.4(2) ?
C4 O1 C1 C6 . . . . 115.1(2) ?
O1 C1 C2 C3 . . . . 4.5(3) ?
C5 C1 C2 C3 . . . . 120.4(3) ?
C6 C1 C2 C3 . . . . -112.2(3) ?
O1 C1 C2 C12 . . . . -174.1(2) ?
C5 C1 C2 C12 . . . . -58.2(4) ?
C6 C1 C2 C12 . . . . 69.2(3) ?
C12 C2 C3 C4 . . . . 174.5(3) ?
C1 C2 C3 C4 . . . . -4.0(3) ?
C12 C2 C3 C14 . . . . -4.6(5) ?
C1 C2 C3 C14 . . . . 176.9(3) ?
C16 N1 C4 O1 . . . . -2.1(5) ?
C16 N1 C4 C3 . . . . 177.6(3) ?
C1 O1 C4 N1 . . . . -179.2(3) ?
C1 O1 C4 C3 . . . . 1.1(3) ?
C2 C3 C4 N1 . . . . -177.8(3) ?
C14 C3 C4 N1 . . . . 1.4(5) ?
C2 C3 C4 O1 . . . . 2.0(3) ?
C14 C3 C4 O1 . . . . -178.9(3) ?
O1 C1 C5 Br1 . . . . 61.4(3) ?
C2 C1 C5 Br1 . . . . -52.2(3) ?
C6 C1 C5 Br1 . . . . -179.67(19) ?
O1 C1 C6 C11 . . . . 153.4(3) ?
C2 C1 C6 C11 . . . . -93.6(3) ?
C5 C1 C6 C11 . . . . 35.6(4) ?
O1 C1 C6 C7 . . . . -27.2(3) ?
C2 C1 C6 C7 . . . . 85.9(3) ?
C5 C1 C6 C7 . . . . -145.0(3) ?
C11 C6 C7 C8 . . . . -0.8(4) ?
C1 C6 C7 C8 . . . . 179.7(3) ?
C6 C7 C8 C9 . . . . 0.0(5) ?
C7 C8 C9 C10 . . . . 0.6(5) ?
C8 C9 C10 C11 . . . . -0.3(5) ?
C7 C6 C11 C10 . . . . 1.1(5) ?
C1 C6 C11 C10 . . . . -179.4(3) ?
C9 C10 C11 C6 . . . . -0.6(5) ?
C13 O5 C12 O4 . . . . 2.8(5) ?
C13 O5 C12 C2 . . . . -176.0(3) ?
C3 C2 C12 O4 . . . . -175.0(3) ?
C1 C2 C12 O4 . . . . 3.3(5) ?
C3 C2 C12 O5 . . . . 3.8(4) ?
C1 C2 C12 O5 . . . . -177.9(3) ?
C15 O2 C14 O3 . . . . -5.8(4) ?
C15 O2 C14 C3 . . . . 175.4(3) ?
C2 C3 C14 O3 . . . . 100.1(4) ?
C4 C3 C14 O3 . . . . -78.9(4) ?
C2 C3 C14 O2 . . . . -81.1(4) ?
C4 C3 C14 O2 . . . . 99.9(3) ?
C4 N1 C16 C21 . . . . 146.3(3) ?
C4 N1 C16 C17 . . . . -92.6(3) ?
N1 C16 C17 C18 . . . . -173.9(3) ?
C21 C16 C17 C18 . . . . -54.1(4) ?
C16 C17 C18 C19 . . . . 55.4(4) ?
C17 C18 C19 C20 . . . . -57.0(4) ?
C18 C19 C20 C21 . . . . 57.2(4) ?
N1 C16 C21 C20 . . . . 174.2(3) ?
C17 C16 C21 C20 . . . . 54.4(4) ?
C19 C20 C21 C16 . . . . -56.3(4) ?
